data_4086657
loop_
_publ_author_name
'Chu, Wan-Yi'
'Richers, Casseday P.'
'Kahle, Elizabeth R.'
'Rauchfuss, Thomas B.'
'Arrigoni, Federica'
'Zampella, Giuseppe'

_publ_section_title
;
 Imine-Centered Reactions in Imino-Phosphine Complexes of Iron Carbonyls
;
_journal_issue 17
_journal_name_full Organometallics
_journal_page_first 2782
_journal_paper_doi 10.1021/acs.organomet.6b00318
_journal_volume 35
_journal_year 2016
_chemical_formula_moiety 'C52 H38 Cl2 Fe N2 O2 P2'
_chemical_formula_sum 'C52 H38 Cl2 Fe N2 O2 P2'
_chemical_formula_weight 911.53
_chemical_name_systematic
;
 ?
;
_space_group_crystal_system monoclinic
_space_group_IT_number 15
_space_group_name_Hall '-C 2yc'
_space_group_name_H-M_alt 'C 1 2/c 1'
_symmetry_space_group_name_Hall '-C 2yc'
_symmetry_space_group_name_H-M 'C 1 2/c 1'
_atom_sites_solution_hydrogens geom
_atom_sites_solution_primary iterative
_audit_creation_date 2016-04-11
_audit_creation_method
;
Olex2 1.2
(compiled 2016.02.19 svn.r3266 for OlexSys, GUI svn.r5155)
;
_cell_angle_alpha 90
_cell_angle_beta 91.852(2)
_cell_angle_gamma 90
_cell_formula_units_Z 8
_cell_length_a 22.5666(8)
_cell_length_b 11.3932(4)
_cell_length_c 40.4725(14)
_cell_measurement_reflns_used 7980
_cell_measurement_temperature 183(2)
_cell_measurement_theta_max 66.49
_cell_measurement_theta_min 3.92
_cell_volume 10400.3(6)
_computing_cell_refinement 'SAINT v7.68A (Bruker, 2009)'
_computing_data_reduction 'SAINT v7.68A (Bruker, 2009)'
_computing_molecular_graphics 'Olex2 (Dolomanov et al., 2009)'
_computing_publication_material 'Olex2 (Dolomanov et al., 2009)'
_computing_structure_refinement 'XL (Sheldrick, 2008)'
_computing_structure_solution 'olex2.solve (Bourhis et al., 2015)'
_diffrn_ambient_temperature 183.15
_diffrn_detector 'Bruker APEXII CCD area detector'
_diffrn_detector_type 'CCD area detector'
_diffrn_measured_fraction_theta_full 0.955
_diffrn_measured_fraction_theta_max 0.956
_diffrn_measurement_device 'kappa diffractometer'
_diffrn_measurement_device_type 'Bruker Kappa/ApexII CCD'
_diffrn_measurement_method 'profile data from \f and \w scans'
_diffrn_radiation_monochromator graphite
_diffrn_radiation_probe x-ray
_diffrn_radiation_type CuK\a
_diffrn_radiation_wavelength 1.54178
_diffrn_reflns_av_R_equivalents 0.0734
_diffrn_reflns_av_unetI/netI 0.0562
_diffrn_reflns_Laue_measured_fraction_full 0.955
_diffrn_reflns_Laue_measured_fraction_max 0.956
_diffrn_reflns_limit_h_max 26
_diffrn_reflns_limit_h_min -18
_diffrn_reflns_limit_k_max 13
_diffrn_reflns_limit_k_min -13
_diffrn_reflns_limit_l_max 48
_diffrn_reflns_limit_l_min -48
_diffrn_reflns_number 48336
_diffrn_reflns_point_group_measured_fraction_full 0.955
_diffrn_reflns_point_group_measured_fraction_max 0.956
_diffrn_reflns_theta_full 67.679
_diffrn_reflns_theta_max 67.635
_diffrn_reflns_theta_min 3.920
_diffrn_source 'fine-focus sealed X-ray tube'
_diffrn_source_target Cu
_diffrn_source_type 'Siemens fine-focus sealed tube'
_diffrn_standards_number 0
_exptl_absorpt_coefficient_mu 4.146
_exptl_absorpt_correction_T_max 0.6350
_exptl_absorpt_correction_T_min 0.1732
_exptl_absorpt_correction_type integration
_exptl_absorpt_process_details
;
SADABS-2008/1 (Bruker,2008) was used for absorption correction.
wR2(int) was 0.0882 before and 0.0723 after correction.
The Ratio of minimum to maximum transmission is 0.2728.
The \l/2 correction factor is Not present.
;
_exptl_crystal_colour blue
_exptl_crystal_colour_primary blue
_exptl_crystal_density_diffrn 1.164
_exptl_crystal_description prism
_exptl_crystal_F_000 3760
_exptl_crystal_preparation
; 
The data crystal was mounted using oil (Parantone-N, Exxon) to a 
0.3 mm cryo-loop (Hampton Research) with the (-1 0 0) scattering 
planes roughly normal to the spindle axis.  
;
_exptl_crystal_size_max 0.454
_exptl_crystal_size_mid 0.262
_exptl_crystal_size_min 0.108
_refine_diff_density_max 0.374
_refine_diff_density_min -0.258
_refine_diff_density_rms 0.056
_refine_ls_extinction_method none
_refine_ls_goodness_of_fit_ref 1.058
_refine_ls_hydrogen_treatment constr
_refine_ls_matrix_type full
_refine_ls_number_parameters 550
_refine_ls_number_reflns 8994
_refine_ls_number_restraints 0
_refine_ls_restrained_S_all 1.058
_refine_ls_R_factor_all 0.0609
_refine_ls_R_factor_gt 0.0444
_refine_ls_shift/su_max 0.002
_refine_ls_shift/su_mean 0.000
_refine_ls_structure_factor_coef Fsqd
_refine_ls_weighting_details 'w=1/[\s^2^(Fo^2^)+(0.0493P)^2^+7.9767P] where P=(Fo^2^+2Fc^2^)/3'
_refine_ls_weighting_scheme calc
_refine_ls_wR_factor_gt 0.1100
_refine_ls_wR_factor_ref 0.1168
_reflns_Friedel_coverage 0.000
_reflns_number_gt 6761
_reflns_number_total 8994
_reflns_threshold_expression 'I > 2\s(I)'
_cod_data_source_file om6b00318_si_003.cif
_cod_data_source_block FeP2N2
_cod_depositor_comments 'Adding full bibliography for 4086653--4086659.cif.'
_cod_database_code 4086657
_shelxl_version_number 2014-3
_shelx_space_group_comment
;
The symmetry employed for this shelxl refinement is uniquely defined
by the following loop, which should always be used as a source of
symmetry information in preference to the above space-group names.
They are only intended as comments.
;
_shelx_estimated_absorpt_t_max 0.663
_shelx_estimated_absorpt_t_min 0.255
_olex2_refinement_description
;
1. Fixed Uiso
 At 1.2 times of:
  All C(H) groups
2.a Ternary CH refined with riding coordinates:
 C15(H15), C16(H16)
2.b Aromatic/amide H refined with riding coordinates:
 C4(H4), C5(H5), C7(H7), C8(H8), C10(H10), C11(H11), C13(H13), C14(H14),
 C18(H18), C19(H19), C20(H20), C21(H21), C24(H24), C25(H25), C26(H26), C27(H27),
  C28(H28), C30(H30), C31(H31), C32(H32), C33(H33), C34(H34), C36(H36),
 C37(H37), C38(H38), C39(H39), C42(H42), C43(H43), C44(H44), C45(H45), C46(H46),
  C48(H48), C49(H49), C50(H50), C51(H51), C52(H52)
;
_smtbx_masks_special_details
;
The electron density map suggested the presence of 2 CH2Cl2 and 1/2 pentane
per molecule of FeP2N2(CO)2. The total number of electrons masked were 866,
correpsonding to 16 CH2Cl2 and 4 pentanes. Given Z = 8, this is roughly
consistent with 2 CH2Cl2 and 1/2 pentane per molecule.
;
_olex2_submission_special_instructions 'No special instructions were received'

loop_
_space_group_symop_operation_xyz
'x, y, z'
'-x, y, -z+1/2'
'x+1/2, y+1/2, z'
'-x+1/2, y+1/2, -z+1/2'
'-x, -y, -z'
'x, -y, z-1/2'
'-x+1/2, -y+1/2, -z'
'x+1/2, -y+1/2, z-1/2'

loop_
_atom_site_label
_atom_site_type_symbol
_atom_site_fract_x
_atom_site_fract_y
_atom_site_fract_z
_atom_site_U_iso_or_equiv
_atom_site_adp_type
_atom_site_occupancy
_atom_site_site_symmetry_order
_atom_site_calc_flag
_atom_site_refinement_flags_posn
Fe1 Fe 0.65594(2) 0.78313(3) 0.63485(2) 0.02131(12) Uani 1 1 d .
Cl1 Cl 0.95512(4) 0.78280(12) 0.71404(2) 0.0713(3) Uani 1 1 d .
Cl2 Cl 0.42026(4) 0.79960(9) 0.50174(2) 0.0580(2) Uani 1 1 d .
P1 P 0.63035(3) 0.97377(6) 0.62665(2) 0.02391(16) Uani 1 1 d .
P2 P 0.69142(3) 0.59697(6) 0.63378(2) 0.02284(16) Uani 1 1 d .
O1 O 0.65899(11) 0.82407(19) 0.70586(5) 0.0459(6) Uani 1 1 d .
O2 O 0.54273(9) 0.68811(18) 0.65500(5) 0.0416(5) Uani 1 1 d .
N1 N 0.74122(10) 0.82081(18) 0.62409(5) 0.0238(5) Uani 1 1 d .
N2 N 0.64376(10) 0.77920(18) 0.58459(5) 0.0228(5) Uani 1 1 d .
C1 C 0.66287(13) 0.8068(2) 0.67825(7) 0.0299(6) Uani 1 1 d .
C2 C 0.58499(13) 0.7294(2) 0.64490(7) 0.0293(6) Uani 1 1 d .
C3 C 0.59205(12) 0.7848(2) 0.56520(6) 0.0262(6) Uani 1 1 d .
C4 C 0.54015(13) 0.7262(3) 0.57395(7) 0.0315(6) Uani 1 1 d .
H4 H 0.5409 0.6816 0.5938 0.038 Uiso 1 1 calc R
C5 C 0.48808(13) 0.7305(3) 0.55512(8) 0.0374(7) Uani 1 1 d .
H5 H 0.4537 0.6911 0.5623 0.045 Uiso 1 1 calc R
C6 C 0.48620(13) 0.7919(3) 0.52598(8) 0.0381(7) Uani 1 1 d .
C7 C 0.53631(15) 0.8481(3) 0.51533(7) 0.0384(7) Uani 1 1 d .
H7 H 0.5352 0.8894 0.4949 0.046 Uiso 1 1 calc R
C8 C 0.58823(14) 0.8441(3) 0.53456(7) 0.0324(7) Uani 1 1 d .
H8 H 0.6225 0.8827 0.5269 0.039 Uiso 1 1 calc R
C9 C 0.79223(12) 0.8151(2) 0.64446(7) 0.0245(6) Uani 1 1 d .
C10 C 0.79271(13) 0.8558(3) 0.67737(7) 0.0324(7) Uani 1 1 d .
H10 H 0.7580 0.8918 0.6854 0.039 Uiso 1 1 calc R
C11 C 0.84147(14) 0.8454(3) 0.69825(7) 0.0401(7) Uani 1 1 d .
H11 H 0.8395 0.8711 0.7205 0.048 Uiso 1 1 calc R
C12 C 0.89317(14) 0.7979(3) 0.68713(8) 0.0415(8) Uani 1 1 d .
C13 C 0.89640(13) 0.7631(3) 0.65469(7) 0.0335(7) Uani 1 1 d .
H13 H 0.9325 0.7326 0.6468 0.040 Uiso 1 1 calc R
C14 C 0.84728(12) 0.7725(2) 0.63361(7) 0.0303(6) Uani 1 1 d .
H14 H 0.8505 0.7497 0.6112 0.036 Uiso 1 1 calc R
C15 C 0.69505(12) 0.8336(2) 0.56986(6) 0.0231(6) Uani 1 1 d .
H15 H 0.6977 0.8030 0.5468 0.028 Uiso 1 1 calc R
C16 C 0.75051(12) 0.7931(2) 0.58950(6) 0.0250(6) Uani 1 1 d .
H16 H 0.7848 0.8409 0.5821 0.030 Uiso 1 1 calc R
C17 C 0.76322(12) 0.6649(2) 0.58172(6) 0.0248(6) Uani 1 1 d .
C18 C 0.79826(12) 0.6393(3) 0.55466(7) 0.0293(6) Uani 1 1 d .
H18 H 0.8124 0.7020 0.5416 0.035 Uiso 1 1 calc R
C19 C 0.81280(13) 0.5252(3) 0.54657(7) 0.0341(7) Uani 1 1 d .
H19 H 0.8368 0.5100 0.5282 0.041 Uiso 1 1 calc R
C20 C 0.79214(13) 0.4326(3) 0.56551(7) 0.0339(7) Uani 1 1 d .
H20 H 0.8022 0.3540 0.5603 0.041 Uiso 1 1 calc R
C21 C 0.75666(12) 0.4565(2) 0.59206(7) 0.0300(6) Uani 1 1 d .
H21 H 0.7422 0.3936 0.6050 0.036 Uiso 1 1 calc R
C22 C 0.74199(12) 0.5717(2) 0.59998(6) 0.0251(6) Uani 1 1 d .
C23 C 0.73073(14) 0.5515(2) 0.67148(7) 0.0305(6) Uani 1 1 d .
C24 C 0.70129(15) 0.5595(3) 0.70172(7) 0.0366(7) Uani 1 1 d .
H24 H 0.6608 0.5825 0.7019 0.044 Uiso 1 1 calc R
C25 C 0.73167(18) 0.5338(3) 0.73113(7) 0.0464(9) Uani 1 1 d .
H25 H 0.7118 0.5393 0.7514 0.056 Uiso 1 1 calc R
C26 C 0.78985(19) 0.5005(3) 0.73129(9) 0.0548(10) Uani 1 1 d .
H26 H 0.8103 0.4832 0.7516 0.066 Uiso 1 1 calc R
C27 C 0.81872(17) 0.4922(3) 0.70211(9) 0.0532(9) Uani 1 1 d .
H27 H 0.8591 0.4685 0.7024 0.064 Uiso 1 1 calc R
C28 C 0.78994(14) 0.5179(3) 0.67221(8) 0.0382(7) Uani 1 1 d .
H28 H 0.8107 0.5125 0.6522 0.046 Uiso 1 1 calc R
C29 C 0.63401(12) 0.4876(2) 0.62506(7) 0.0267(6) Uani 1 1 d .
C30 C 0.60654(14) 0.4230(3) 0.64932(8) 0.0374(7) Uani 1 1 d .
H30 H 0.6215 0.4255 0.6715 0.045 Uiso 1 1 calc R
C31 C 0.55745(15) 0.3550(3) 0.64127(8) 0.0429(8) Uani 1 1 d .
H31 H 0.5391 0.3105 0.6580 0.051 Uiso 1 1 calc R
C32 C 0.53501(14) 0.3511(3) 0.60940(8) 0.0393(7) Uani 1 1 d .
H32 H 0.5003 0.3068 0.6042 0.047 Uiso 1 1 calc R
C33 C 0.56284(14) 0.4114(3) 0.58515(8) 0.0383(7) Uani 1 1 d .
H33 H 0.5487 0.4054 0.5628 0.046 Uiso 1 1 calc R
C34 C 0.61141(13) 0.4808(2) 0.59300(7) 0.0312(6) Uani 1 1 d .
H34 H 0.6295 0.5246 0.5761 0.037 Uiso 1 1 calc R
C35 C 0.69329(12) 0.9673(2) 0.56809(6) 0.0249(6) Uani 1 1 d .
C36 C 0.72017(13) 1.0209(2) 0.54165(7) 0.0314(6) Uani 1 1 d .
H36 H 0.7409 0.9741 0.5264 0.038 Uiso 1 1 calc R
C37 C 0.71734(14) 1.1402(3) 0.53712(7) 0.0381(7) Uani 1 1 d .
H37 H 0.7359 1.1750 0.5188 0.046 Uiso 1 1 calc R
C38 C 0.68764(14) 1.2098(2) 0.55904(7) 0.0354(7) Uani 1 1 d .
H38 H 0.6848 1.2921 0.5556 0.042 Uiso 1 1 calc R
C39 C 0.66204(13) 1.1587(2) 0.58609(7) 0.0313(6) Uani 1 1 d .
H39 H 0.6424 1.2063 0.6016 0.038 Uiso 1 1 calc R
C40 C 0.66490(12) 1.0365(2) 0.59070(6) 0.0265(6) Uani 1 1 d .
C41 C 0.65258(13) 1.0764(2) 0.65941(6) 0.0278(6) Uani 1 1 d .
C42 C 0.61382(15) 1.1153(3) 0.68348(7) 0.0393(7) Uani 1 1 d .
H42 H 0.5735 1.0914 0.6826 0.047 Uiso 1 1 calc R
C43 C 0.63485(19) 1.1893(3) 0.70882(8) 0.0531(10) Uani 1 1 d .
H43 H 0.6088 1.2148 0.7253 0.064 Uiso 1 1 calc R
C44 C 0.69286(19) 1.2254(3) 0.70999(8) 0.0501(9) Uani 1 1 d .
H44 H 0.7068 1.2761 0.7272 0.060 Uiso 1 1 calc R
C45 C 0.73059(18) 1.1880(3) 0.68634(9) 0.0515(9) Uani 1 1 d .
H45 H 0.7707 1.2136 0.6872 0.062 Uiso 1 1 calc R
C46 C 0.71120(15) 1.1137(3) 0.66132(8) 0.0395(7) Uani 1 1 d .
H46 H 0.7381 1.0880 0.6453 0.047 Uiso 1 1 calc R
C47 C 0.55125(12) 0.9948(2) 0.61980(7) 0.0266(6) Uani 1 1 d .
C48 C 0.51202(14) 0.9565(3) 0.64357(7) 0.0363(7) Uani 1 1 d .
H48 H 0.5273 0.9251 0.6639 0.044 Uiso 1 1 calc R
C49 C 0.45161(14) 0.9636(3) 0.63805(8) 0.0456(8) Uani 1 1 d .
H49 H 0.4256 0.9378 0.6546 0.055 Uiso 1 1 calc R
C50 C 0.42877(15) 1.0076(3) 0.60884(9) 0.0479(8) Uani 1 1 d .
H50 H 0.3870 1.0117 0.6051 0.058 Uiso 1 1 calc R
C51 C 0.46583(14) 1.0457(3) 0.58502(8) 0.0412(8) Uani 1 1 d .
H51 H 0.4496 1.0765 0.5649 0.049 Uiso 1 1 calc R
C52 C 0.52696(13) 1.0398(2) 0.59005(7) 0.0326(7) Uani 1 1 d .
H52 H 0.5524 1.0663 0.5733 0.039 Uiso 1 1 calc R

loop_
_atom_site_aniso_label
_atom_site_aniso_U_11
_atom_site_aniso_U_22
_atom_site_aniso_U_33
_atom_site_aniso_U_23
_atom_site_aniso_U_13
_atom_site_aniso_U_12
Fe1 0.0215(2) 0.0226(2) 0.0199(2) 0.00057(16) 0.00099(16) -0.00063(17)
Cl1 0.0332(5) 0.1406(10) 0.0391(5) 0.0091(5) -0.0124(4) 0.0041(5)
Cl2 0.0380(5) 0.0758(6) 0.0585(5) -0.0030(4) -0.0252(4) 0.0047(4)
P1 0.0244(4) 0.0233(3) 0.0240(3) 0.0007(3) 0.0002(3) 0.0006(3)
P2 0.0235(4) 0.0219(3) 0.0229(3) 0.0012(3) -0.0010(3) -0.0013(3)
O1 0.0638(17) 0.0478(13) 0.0262(12) -0.0068(9) 0.0050(10) -0.0081(11)
O2 0.0316(13) 0.0454(12) 0.0486(13) 0.0041(10) 0.0132(10) -0.0074(10)
N1 0.0260(13) 0.0235(11) 0.0218(11) -0.0006(9) -0.0025(9) -0.0021(9)
N2 0.0230(12) 0.0240(11) 0.0213(11) 0.0007(9) 0.0002(9) -0.0035(9)
C1 0.0351(17) 0.0266(15) 0.0283(17) -0.0014(11) 0.0047(12) -0.0050(12)
C2 0.0293(17) 0.0288(15) 0.0300(15) 0.0017(12) 0.0018(12) 0.0051(12)
C3 0.0292(16) 0.0254(14) 0.0236(13) -0.0053(11) -0.0033(11) 0.0051(12)
C4 0.0280(16) 0.0349(16) 0.0315(15) 0.0015(12) -0.0027(12) -0.0023(13)
C5 0.0243(16) 0.0463(18) 0.0412(17) -0.0061(14) -0.0035(13) -0.0028(13)
C6 0.0270(17) 0.0485(19) 0.0376(17) -0.0095(14) -0.0165(13) 0.0036(14)
C7 0.046(2) 0.0420(18) 0.0259(15) 0.0005(13) -0.0110(13) -0.0008(15)
C8 0.0372(18) 0.0334(16) 0.0265(15) -0.0006(12) -0.0010(12) -0.0039(13)
C9 0.0239(15) 0.0215(13) 0.0279(14) 0.0044(11) -0.0003(11) -0.0054(11)
C10 0.0291(16) 0.0397(16) 0.0287(15) -0.0019(13) 0.0029(12) -0.0003(13)
C11 0.0330(18) 0.062(2) 0.0251(15) -0.0038(14) -0.0027(12) -0.0021(15)
C12 0.0245(17) 0.062(2) 0.0371(18) 0.0076(15) -0.0088(13) -0.0033(15)
C13 0.0252(16) 0.0425(17) 0.0327(16) 0.0004(13) 0.0011(12) -0.0031(13)
C14 0.0237(15) 0.0348(15) 0.0322(15) 0.0002(12) -0.0034(12) -0.0034(12)
C15 0.0250(15) 0.0247(14) 0.0196(13) 0.0000(10) 0.0023(10) -0.0011(11)
C16 0.0246(15) 0.0253(14) 0.0253(14) 0.0015(11) 0.0035(11) -0.0032(11)
C17 0.0184(14) 0.0284(14) 0.0273(14) 0.0001(11) -0.0050(10) 0.0003(11)
C18 0.0245(15) 0.0378(16) 0.0258(14) -0.0013(12) 0.0013(11) -0.0013(12)
C19 0.0281(17) 0.0441(18) 0.0302(15) -0.0096(13) 0.0013(12) 0.0069(13)
C20 0.0271(16) 0.0313(16) 0.0433(17) -0.0105(13) -0.0012(13) 0.0037(12)
C21 0.0258(16) 0.0266(15) 0.0373(16) 0.0008(12) -0.0033(12) -0.0012(12)
C22 0.0201(14) 0.0270(14) 0.0280(14) -0.0017(11) -0.0028(11) -0.0007(11)
C23 0.0396(18) 0.0221(14) 0.0295(15) 0.0034(11) -0.0037(12) -0.0035(12)
C24 0.047(2) 0.0322(16) 0.0307(16) 0.0029(12) -0.0007(13) -0.0072(14)
C25 0.072(3) 0.0404(18) 0.0259(16) 0.0058(13) -0.0042(15) -0.0116(17)
C26 0.068(3) 0.049(2) 0.046(2) 0.0110(16) -0.0235(18) -0.0011(19)
C27 0.043(2) 0.060(2) 0.055(2) 0.0067(18) -0.0183(17) 0.0035(17)
C28 0.0380(19) 0.0404(17) 0.0358(16) 0.0045(13) -0.0063(13) 0.0036(14)
C29 0.0253(15) 0.0216(13) 0.0331(15) 0.0007(11) 0.0000(11) 0.0014(11)
C30 0.0353(18) 0.0361(17) 0.0407(17) 0.0034(14) 0.0019(13) -0.0096(14)
C31 0.0383(19) 0.0415(18) 0.049(2) 0.0095(15) 0.0052(15) -0.0096(15)
C32 0.0320(18) 0.0320(16) 0.054(2) -0.0007(14) -0.0013(14) -0.0084(13)
C33 0.0307(18) 0.0445(18) 0.0389(17) -0.0028(14) -0.0096(13) -0.0008(14)
C34 0.0314(17) 0.0306(15) 0.0317(15) 0.0030(12) -0.0008(12) -0.0068(12)
C35 0.0182(14) 0.0308(15) 0.0254(13) 0.0004(11) -0.0032(10) -0.0013(11)
C36 0.0342(17) 0.0325(16) 0.0278(14) 0.0038(12) 0.0031(12) -0.0033(12)
C37 0.0419(19) 0.0379(17) 0.0346(16) 0.0110(13) 0.0020(13) -0.0095(14)
C38 0.0423(19) 0.0257(15) 0.0378(17) 0.0074(12) -0.0032(13) -0.0059(13)
C39 0.0306(17) 0.0277(15) 0.0357(16) 0.0032(12) 0.0012(12) -0.0006(12)
C40 0.0268(16) 0.0271(14) 0.0253(14) 0.0028(11) -0.0028(11) -0.0064(11)
C41 0.0371(17) 0.0211(14) 0.0249(14) 0.0010(11) -0.0014(12) 0.0012(12)
C42 0.049(2) 0.0404(18) 0.0287(16) -0.0042(13) 0.0081(14) -0.0012(14)
C43 0.078(3) 0.048(2) 0.0337(18) -0.0081(15) 0.0053(17) 0.0062(19)
C44 0.080(3) 0.0348(18) 0.0349(18) -0.0063(14) -0.0142(17) 0.0027(18)
C45 0.060(2) 0.044(2) 0.049(2) 0.0026(16) -0.0196(18) -0.0101(17)
C46 0.042(2) 0.0401(18) 0.0366(17) -0.0064(14) -0.0008(13) -0.0031(14)
C47 0.0279(16) 0.0212(13) 0.0307(14) -0.0025(11) 0.0009(11) 0.0041(11)
C48 0.0338(18) 0.0406(17) 0.0346(16) 0.0025(13) 0.0049(13) 0.0064(13)
C49 0.0267(18) 0.061(2) 0.050(2) 0.0003(16) 0.0078(14) 0.0001(15)
C50 0.0265(18) 0.060(2) 0.057(2) -0.0090(17) -0.0039(15) 0.0069(15)
C51 0.0348(19) 0.0445(19) 0.0436(18) -0.0055(15) -0.0089(14) 0.0061(14)
C52 0.0311(17) 0.0299(15) 0.0367(16) -0.0043(12) -0.0015(12) 0.0003(12)

loop_
_atom_type_symbol
_atom_type_description
_atom_type_scat_dispersion_real
_atom_type_scat_dispersion_imag
_atom_type_scat_source
C C 0.0181 0.0091 'International Tables Vol C Tables 4.2.6.8 and 6.1.1.4'
H H 0.0000 0.0000 'International Tables Vol C Tables 4.2.6.8 and 6.1.1.4'
Cl Cl 0.3639 0.7018 'International Tables Vol C Tables 4.2.6.8 and 6.1.1.4'
Fe Fe -1.1336 3.1974 'International Tables Vol C Tables 4.2.6.8 and 6.1.1.4'
N N 0.0311 0.0180 'International Tables Vol C Tables 4.2.6.8 and 6.1.1.4'
O O 0.0492 0.0322 'International Tables Vol C Tables 4.2.6.8 and 6.1.1.4'
P P 0.2955 0.4335 'International Tables Vol C Tables 4.2.6.8 and 6.1.1.4'

loop_
_exptl_crystal_face_index_h
_exptl_crystal_face_index_k
_exptl_crystal_face_index_l
_exptl_crystal_face_perp_dist
0.00 0.00 1.00 0.0450
0.00 0.00 -1.00 0.0540
1.00 0.00 0.00 0.1290
-1.00 0.00 0.00 0.0110
0.00 -1.00 0.00 0.1690
0.00 1.00 0.00 0.2270

loop_
_geom_angle_atom_site_label_1
_geom_angle_atom_site_label_2
_geom_angle_atom_site_label_3
_geom_angle
P2 Fe1 P1 168.72(3)
N1 Fe1 P1 90.27(6)
N1 Fe1 P2 81.73(6)
N1 Fe1 N2 83.63(9)
N2 Fe1 P1 81.37(6)
N2 Fe1 P2 89.81(6)
C1 Fe1 P1 90.76(9)
C1 Fe1 P2 98.10(9)
C1 Fe1 N1 97.25(11)
C1 Fe1 N2 172.09(11)
C2 Fe1 P1 97.86(9)
C2 Fe1 P2 90.18(9)
C2 Fe1 N1 171.86(11)
C2 Fe1 N2 97.31(11)
C2 Fe1 C1 82.94(13)
C40 P1 Fe1 112.31(9)
C40 P1 C41 102.37(12)
C41 P1 Fe1 116.36(9)
C47 P1 Fe1 113.17(9)
C47 P1 C40 105.73(13)
C47 P1 C41 105.82(13)
C22 P2 Fe1 112.96(9)
C23 P2 Fe1 114.45(9)
C23 P2 C22 106.47(13)
C23 P2 C29 107.00(13)
C29 P2 Fe1 113.18(9)
C29 P2 C22 101.77(12)
C9 N1 Fe1 129.20(17)
C9 N1 C16 114.6(2)
C16 N1 Fe1 109.09(16)
C3 N2 Fe1 130.24(17)
C3 N2 C15 114.4(2)
C15 N2 Fe1 108.35(16)
O1 C1 Fe1 170.5(3)
O2 C2 Fe1 171.0(3)
N2 C3 C4 122.0(2)
N2 C3 C8 123.0(3)
C4 C3 C8 114.9(3)
C3 C4 H4 118.4
C5 C4 C3 123.1(3)
C5 C4 H4 118.4
C4 C5 H5 120.2
C6 C5 C4 119.7(3)
C6 C5 H5 120.2
C5 C6 Cl2 120.5(2)
C5 C6 C7 120.2(3)
C7 C6 Cl2 119.3(2)
C6 C7 H7 120.2
C6 C7 C8 119.7(3)
C8 C7 H7 120.2
C3 C8 H8 118.8
C7 C8 C3 122.4(3)
C7 C8 H8 118.8
N1 C9 C10 121.6(2)
N1 C9 C14 123.2(2)
C10 C9 C14 115.2(3)
C9 C10 H10 118.8
C11 C10 C9 122.3(3)
C11 C10 H10 118.8
C10 C11 H11 119.8
C10 C11 C12 120.3(3)
C12 C11 H11 119.8
C11 C12 Cl1 120.2(3)
C11 C12 C13 119.8(3)
C13 C12 Cl1 119.9(3)
C12 C13 H13 120.0
C12 C13 C14 120.1(3)
C14 C13 H13 120.0
C9 C14 H14 119.0
C13 C14 C9 122.0(3)
C13 C14 H14 119.0
N2 C15 H15 107.9
N2 C15 C16 107.8(2)
N2 C15 C35 115.1(2)
C16 C15 H15 107.9
C35 C15 H15 107.9
C35 C15 C16 110.1(2)
N1 C16 C15 107.0(2)
N1 C16 H16 107.9
N1 C16 C17 116.1(2)
C15 C16 H16 107.9
C17 C16 C15 109.7(2)
C17 C16 H16 107.9
C18 C17 C16 118.4(2)
C22 C17 C16 123.6(2)
C22 C17 C18 118.1(2)
C17 C18 H18 119.2
C19 C18 C17 121.6(3)
C19 C18 H18 119.2
C18 C19 H19 120.2
C18 C19 C20 119.7(3)
C20 C19 H19 120.2
C19 C20 H20 120.3
C21 C20 C19 119.3(3)
C21 C20 H20 120.3
C20 C21 H21 119.7
C20 C21 C22 120.7(3)
C22 C21 H21 119.7
C17 C22 P2 120.8(2)
C17 C22 C21 120.6(2)
C21 C22 P2 118.6(2)
C24 C23 P2 118.6(2)
C28 C23 P2 122.7(2)
C28 C23 C24 118.6(3)
C23 C24 H24 120.1
C25 C24 C23 119.8(3)
C25 C24 H24 120.1
C24 C25 H25 119.6
C26 C25 C24 120.8(3)
C26 C25 H25 119.6
C25 C26 H26 120.0
C25 C26 C27 119.9(3)
C27 C26 H26 120.0
C26 C27 H27 119.5
C26 C27 C28 121.0(4)
C28 C27 H27 119.5
C23 C28 H28 120.0
C27 C28 C23 120.0(3)
C27 C28 H28 120.0
C30 C29 P2 123.8(2)
C34 C29 P2 117.3(2)
C34 C29 C30 118.3(3)
C29 C30 H30 119.9
C31 C30 C29 120.2(3)
C31 C30 H30 119.9
C30 C31 H31 119.7
C32 C31 C30 120.6(3)
C32 C31 H31 119.7
C31 C32 H32 120.2
C33 C32 C31 119.7(3)
C33 C32 H32 120.2
C32 C33 H33 119.9
C32 C33 C34 120.2(3)
C34 C33 H33 119.9
C29 C34 H34 119.5
C33 C34 C29 121.0(3)
C33 C34 H34 119.5
C36 C35 C15 117.6(2)
C40 C35 C15 123.4(2)
C40 C35 C36 118.9(2)
C35 C36 H36 119.4
C37 C36 C35 121.2(3)
C37 C36 H36 119.4
C36 C37 H37 119.8
C36 C37 C38 120.3(3)
C38 C37 H37 119.8
C37 C38 H38 120.3
C37 C38 C39 119.4(3)
C39 C38 H38 120.3
C38 C39 H39 119.9
C38 C39 C40 120.2(3)
C40 C39 H39 119.9
C35 C40 P1 121.7(2)
C35 C40 C39 119.9(2)
C39 C40 P1 118.4(2)
C42 C41 P1 122.9(2)
C46 C41 P1 118.4(2)
C46 C41 C42 118.6(3)
C41 C42 H42 120.2
C43 C42 C41 119.7(3)
C43 C42 H42 120.2
C42 C43 H43 119.8
C44 C43 C42 120.5(3)
C44 C43 H43 119.8
C43 C44 H44 120.1
C45 C44 C43 119.8(3)
C45 C44 H44 120.1
C44 C45 H45 119.5
C44 C45 C46 120.9(4)
C46 C45 H45 119.5
C41 C46 H46 119.8
C45 C46 C41 120.5(3)
C45 C46 H46 119.8
C48 C47 P1 119.7(2)
C48 C47 C52 117.8(3)
C52 C47 P1 122.3(2)
C47 C48 H48 119.5
C49 C48 C47 121.1(3)
C49 C48 H48 119.5
C48 C49 H49 119.8
C50 C49 C48 120.3(3)
C50 C49 H49 119.8
C49 C50 H50 119.9
C51 C50 C49 120.2(3)
C51 C50 H50 119.9
C50 C51 H51 119.7
C50 C51 C52 120.5(3)
C52 C51 H51 119.7
C47 C52 H52 120.0
C51 C52 C47 120.1(3)
C51 C52 H52 120.0

loop_
_geom_bond_atom_site_label_1
_geom_bond_atom_site_label_2
_geom_bond_distance
Fe1 P1 2.2692(8)
Fe1 P2 2.2680(8)
Fe1 N1 2.033(2)
Fe1 N2 2.044(2)
Fe1 C1 1.779(3)
Fe1 C2 1.774(3)
Cl1 C12 1.753(3)
Cl2 C6 1.758(3)
P1 C40 1.819(3)
P1 C41 1.826(3)
P1 C47 1.813(3)
P2 C22 1.832(3)
P2 C23 1.816(3)
P2 C29 1.824(3)
O1 C1 1.141(3)
O2 C2 1.150(3)
N1 C9 1.396(3)
N1 C16 1.457(3)
N2 C3 1.387(3)
N2 C15 1.457(3)
C3 C4 1.403(4)
C3 C8 1.413(4)
C4 H4 0.9500
C4 C5 1.381(4)
C5 H5 0.9500
C5 C6 1.370(4)
C6 C7 1.381(5)
C7 H7 0.9500
C7 C8 1.386(4)
C8 H8 0.9500
C9 C10 1.410(4)
C9 C14 1.417(4)
C10 H10 0.9500
C10 C11 1.371(4)
C11 H11 0.9500
C11 C12 1.375(5)
C12 C13 1.376(4)
C13 H13 0.9500
C13 C14 1.381(4)
C14 H14 0.9500
C15 H15 1.0000
C15 C16 1.532(4)
C15 C35 1.526(4)
C16 H16 1.0000
C16 C17 1.524(4)
C17 C18 1.402(4)
C17 C22 1.388(4)
C18 H18 0.9500
C18 C19 1.384(4)
C19 H19 0.9500
C19 C20 1.393(4)
C20 H20 0.9500
C20 C21 1.388(4)
C21 H21 0.9500
C21 C22 1.394(4)
C23 C24 1.414(4)
C23 C28 1.389(4)
C24 H24 0.9500
C24 C25 1.386(4)
C25 H25 0.9500
C25 C26 1.366(5)
C26 H26 0.9500
C26 C27 1.370(6)
C27 H27 0.9500
C27 C28 1.386(5)
C28 H28 0.9500
C29 C30 1.389(4)
C29 C34 1.381(4)
C30 H30 0.9500
C30 C31 1.382(4)
C31 H31 0.9500
C31 C32 1.371(5)
C32 H32 0.9500
C32 C33 1.367(4)
C33 H33 0.9500
C33 C34 1.380(4)
C34 H34 0.9500
C35 C36 1.388(4)
C35 C40 1.381(4)
C36 H36 0.9500
C36 C37 1.373(4)
C37 H37 0.9500
C37 C38 1.379(4)
C38 H38 0.9500
C38 C39 1.383(4)
C39 H39 0.9500
C39 C40 1.405(4)
C41 C42 1.402(4)
C41 C46 1.389(4)
C42 H42 0.9500
C42 C43 1.399(5)
C43 H43 0.9500
C43 C44 1.372(5)
C44 H44 0.9500
C44 C45 1.369(5)
C45 H45 0.9500
C45 C46 1.380(5)
C46 H46 0.9500
C47 C48 1.398(4)
C47 C52 1.404(4)
C48 H48 0.9500
C48 C49 1.377(4)
C49 H49 0.9500
C49 C50 1.369(5)
C50 H50 0.9500
C50 C51 1.367(5)
C51 H51 0.9500
C51 C52 1.390(4)
C52 H52 0.9500

loop_
_geom_torsion_atom_site_label_1
_geom_torsion_atom_site_label_2
_geom_torsion_atom_site_label_3
_geom_torsion_atom_site_label_4
_geom_torsion
Fe1 P1 C40 C35 11.9(3)
Fe1 P1 C40 C39 -168.4(2)
Fe1 P1 C41 C42 -99.2(2)
Fe1 P1 C41 C46 78.0(2)
Fe1 P1 C47 C48 57.4(2)
Fe1 P1 C47 C52 -117.2(2)
Fe1 P2 C22 C17 11.1(3)
Fe1 P2 C22 C21 -166.20(19)
Fe1 P2 C23 C24 55.6(2)
Fe1 P2 C23 C28 -119.2(2)
Fe1 P2 C29 C30 -97.3(2)
Fe1 P2 C29 C34 73.7(2)
Fe1 N1 C9 C10 -42.6(3)
Fe1 N1 C9 C14 139.6(2)
Fe1 N1 C16 C15 40.8(2)
Fe1 N1 C16 C17 -82.1(2)
Fe1 N2 C3 C4 -40.0(3)
Fe1 N2 C3 C8 143.3(2)
Fe1 N2 C15 C16 40.5(2)
Fe1 N2 C15 C35 -82.9(2)
Cl1 C12 C13 C14 178.6(2)
Cl2 C6 C7 C8 178.9(2)
P1 C41 C42 C43 176.8(2)
P1 C41 C46 C45 -177.7(2)
P1 C47 C48 C49 -175.3(2)
P1 C47 C52 C51 175.0(2)
P2 C23 C24 C25 -175.2(2)
P2 C23 C28 C27 175.3(3)
P2 C29 C30 C31 170.2(2)
P2 C29 C34 C33 -171.7(2)
N1 C9 C10 C11 176.5(3)
N1 C9 C14 C13 -177.2(2)
N1 C16 C17 C18 -150.7(2)
N1 C16 C17 C22 29.3(4)
N2 C3 C4 C5 179.9(3)
N2 C3 C8 C7 179.5(3)
N2 C15 C16 N1 -54.2(3)
N2 C15 C16 C17 72.5(2)
N2 C15 C35 C36 -147.7(2)
N2 C15 C35 C40 30.2(4)
C3 N2 C15 C16 -165.6(2)
C3 N2 C15 C35 71.1(3)
C3 C4 C5 C6 1.6(5)
C4 C3 C8 C7 2.5(4)
C4 C5 C6 Cl2 -179.5(2)
C4 C5 C6 C7 0.7(5)
C5 C6 C7 C8 -1.2(5)
C6 C7 C8 C3 -0.5(4)
C8 C3 C4 C5 -3.1(4)
C9 N1 C16 C15 -165.9(2)
C9 N1 C16 C17 71.2(3)
C9 C10 C11 C12 2.5(5)
C10 C9 C14 C13 4.9(4)
C10 C11 C12 Cl1 -179.1(3)
C10 C11 C12 C13 1.5(5)
C11 C12 C13 C14 -2.0(5)
C12 C13 C14 C9 -1.3(4)
C14 C9 C10 C11 -5.5(4)
C15 N2 C3 C4 173.1(2)
C15 N2 C3 C8 -3.6(3)
C15 C16 C17 C18 87.8(3)
C15 C16 C17 C22 -92.2(3)
C15 C35 C36 C37 175.9(3)
C15 C35 C40 P1 3.9(4)
C15 C35 C40 C39 -175.8(3)
C16 N1 C9 C10 170.5(2)
C16 N1 C9 C14 -7.3(3)
C16 C15 C35 C36 90.2(3)
C16 C15 C35 C40 -92.0(3)
C16 C17 C18 C19 178.5(3)
C16 C17 C22 P2 4.6(4)
C16 C17 C22 C21 -178.2(3)
C17 C18 C19 C20 0.3(4)
C18 C17 C22 P2 -175.4(2)
C18 C17 C22 C21 1.8(4)
C18 C19 C20 C21 0.7(4)
C19 C20 C21 C22 -0.4(4)
C20 C21 C22 P2 176.4(2)
C20 C21 C22 C17 -0.8(4)
C22 P2 C23 C24 -178.8(2)
C22 P2 C23 C28 6.3(3)
C22 P2 C29 C30 141.2(2)
C22 P2 C29 C34 -47.9(2)
C22 C17 C18 C19 -1.5(4)
C23 P2 C22 C17 -115.4(2)
C23 P2 C22 C21 67.4(2)
C23 P2 C29 C30 29.7(3)
C23 P2 C29 C34 -159.4(2)
C23 C24 C25 C26 -0.1(5)
C24 C23 C28 C27 0.5(4)
C24 C25 C26 C27 -0.1(5)
C25 C26 C27 C28 0.5(6)
C26 C27 C28 C23 -0.7(5)
C28 C23 C24 C25 -0.1(4)
C29 P2 C22 C17 132.7(2)
C29 P2 C22 C21 -44.5(2)
C29 P2 C23 C24 -70.6(2)
C29 P2 C23 C28 114.6(3)
C29 C30 C31 C32 -0.5(5)
C30 C29 C34 C33 -0.2(4)
C30 C31 C32 C33 2.6(5)
C31 C32 C33 C34 -3.5(5)
C32 C33 C34 C29 2.3(5)
C34 C29 C30 C31 -0.7(4)
C35 C15 C16 N1 72.1(2)
C35 C15 C16 C17 -161.1(2)
C35 C36 C37 C38 0.3(5)
C36 C35 C40 P1 -178.3(2)
C36 C35 C40 C39 2.0(4)
C36 C37 C38 C39 1.6(5)
C37 C38 C39 C40 -1.7(5)
C38 C39 C40 P1 -179.9(2)
C38 C39 C40 C35 -0.1(4)
C40 P1 C41 C42 137.9(2)
C40 P1 C41 C46 -44.8(3)
C40 P1 C47 C48 -179.3(2)
C40 P1 C47 C52 6.1(3)
C40 C35 C36 C37 -2.1(4)
C41 P1 C40 C35 137.4(2)
C41 P1 C40 C39 -42.9(3)
C41 P1 C47 C48 -71.2(2)
C41 P1 C47 C52 114.2(2)
C41 C42 C43 C44 0.9(5)
C42 C41 C46 C45 -0.3(4)
C42 C43 C44 C45 -0.5(5)
C43 C44 C45 C46 -0.4(5)
C44 C45 C46 C41 0.8(5)
C46 C41 C42 C43 -0.5(4)
C47 P1 C40 C35 -112.0(2)
C47 P1 C40 C39 67.7(2)
C47 P1 C41 C42 27.4(3)
C47 P1 C41 C46 -155.3(2)
C47 C48 C49 C50 0.6(5)
C48 C47 C52 C51 0.3(4)
C48 C49 C50 C51 -0.5(5)
C49 C50 C51 C52 0.3(5)
C50 C51 C52 C47 -0.2(5)
C52 C47 C48 C49 -0.5(4)

loop_
_smtbx_masks_void_nr
_smtbx_masks_void_average_x
_smtbx_masks_void_average_y
_smtbx_masks_void_average_z
_smtbx_masks_void_volume
_smtbx_masks_void_count_electrons
1 0.000 0.000 -0.088 1455.8 433.6
2 0.500 0.500 0.493 1455.8 433.6
